data_7215615
loop_
_publ_author_name
'Sekiya, Ryo'
'Nishikiori, Shin-ichi'
'Kuroda, Reiko'

_publ_section_title
;
 Combination between metal--ligand coordination and hydrogen bond
 interaction: a facile route for the construction of 3D coordination
 networks with the ability to include relatively large aromatic molecules
;
_journal_issue 11
_journal_name_full CrystEngComm
_journal_page_first 2251
_journal_paper_doi 10.1039/b911849g
_journal_volume 11
_journal_year 2009
_chemical_formula_moiety 'C14 H12 N6 Ni O2 S2, C8 H5'
_chemical_formula_sum 'C22 H17 N6 Ni O2 S2'
_chemical_formula_weight 520.25
_chemical_name_systematic
;
?
;
_space_group_IT_number 15
_symmetry_cell_setting monoclinic
_symmetry_Int_Tables_number 15
_symmetry_space_group_name_Hall '-C 2yc'
_symmetry_space_group_name_H-M 'C 1 2/c 1'
_atom_sites_solution_hydrogens geom
_atom_sites_solution_primary direct
_atom_sites_solution_secondary difmap
_audit_creation_date 2009-01-09T17:52:41-00:00
_audit_creation_method 'WinGX routine CIF_UPDATE'
_cell_angle_alpha 90
_cell_angle_beta 118.442(5)
_cell_angle_gamma 90
_cell_formula_units_Z 8
_cell_length_a 32.418(3)
_cell_length_b 9.5238(8)
_cell_length_c 15.9371(16)
_cell_measurement_temperature 153(2)
_cell_measurement_theta_max 29.95
_cell_measurement_theta_min 1.43
_cell_volume 4326.6(7)
_computing_cell_refinement RAPID-AUTO
_computing_data_collection RAPID-AUTO
_computing_data_reduction RAPID-AUTO
_computing_structure_refinement 'SHELXL-97 (Sheldrick, 1997)'
_computing_structure_solution 'SHELXS-97 (Sheldrick, 1997)'
_diffrn_ambient_temperature 153(2)
_diffrn_measured_fraction_theta_full 0.995
_diffrn_measured_fraction_theta_max 0.995
_diffrn_measurement_device_type 'RIGAKU RAXIS-RAPID'
_diffrn_measurement_method \w
_diffrn_radiation_monochromator graphite
_diffrn_radiation_probe x-ray
_diffrn_radiation_source 'sealed tube'
_diffrn_radiation_type MoK\a
_diffrn_radiation_wavelength 0.71069
_diffrn_reflns_av_R_equivalents 0.152
_diffrn_reflns_av_unetI/netI 0.2387
_diffrn_reflns_limit_h_max 45
_diffrn_reflns_limit_h_min 0
_diffrn_reflns_limit_k_max 13
_diffrn_reflns_limit_k_min 0
_diffrn_reflns_limit_l_max 19
_diffrn_reflns_limit_l_min -22
_diffrn_reflns_number 24805
_diffrn_reflns_theta_full 29.95
_diffrn_reflns_theta_max 29.95
_diffrn_reflns_theta_min 1.43
_exptl_absorpt_coefficient_mu 1.124
_exptl_absorpt_correction_T_max 0.8959
_exptl_absorpt_correction_T_min 0.8959
_exptl_absorpt_correction_type multi-scan
_exptl_absorpt_process_details 'ABSCOR (Higashi, 1995'
_exptl_crystal_colour 'bluish green'
_exptl_crystal_density_diffrn 1.597
_exptl_crystal_density_method 'not measured'
_exptl_crystal_description block
_exptl_crystal_F_000 2136
_exptl_crystal_size_max 0.1
_exptl_crystal_size_mid 0.1
_exptl_crystal_size_min 0.1
_refine_diff_density_max 0.666
_refine_diff_density_min -0.827
_refine_diff_density_rms 0.182
_refine_ls_extinction_method none
_refine_ls_goodness_of_fit_ref 0.846
_refine_ls_hydrogen_treatment constr
_refine_ls_matrix_type full
_refine_ls_number_parameters 298
_refine_ls_number_reflns 6259
_refine_ls_number_restraints 0
_refine_ls_restrained_S_all 0.846
_refine_ls_R_factor_all 0.1617
_refine_ls_R_factor_gt 0.0592
_refine_ls_shift/su_max 0.001
_refine_ls_shift/su_mean 0.000
_refine_ls_structure_factor_coef Fsqd
_refine_ls_weighting_details 'calc w=1/[\s^2^(Fo^2^)+(0.0515P)^2^+0.0000P] where P=(Fo^2^+2Fc^2^)/3'
_refine_ls_weighting_scheme calc
_refine_ls_wR_factor_gt 0.0997
_refine_ls_wR_factor_ref 0.14
_reflns_number_gt 2759
_reflns_number_total 6259
_reflns_threshold_expression >2sigma(I)
_cod_data_source_file b911849g.txt
_cod_data_source_block pyrene_inclusion_compound1
_cod_depositor_comments
;
The following automatic conversions were performed:

'_symmetry_cell_setting' value 'Monoclinic' changed to 'monoclinic'
according to
/usr/data/users/saulius/automatic-downloads/retrospective/RSC/lib/dictionaries/cif_core.dic
dictionary named 'cif_core.dic' version 2.4.2 from
2011-04-26.

'_diffrn_radiation_probe' value 'X-ray' changed to
'x-ray' according to
/usr/data/users/saulius/automatic-downloads/retrospective/RSC/lib/dictionaries/cif_core.dic
dictionary named 'cif_core.dic' version 2.4.2 from 2011-04-26.

Automatic conversion script
Id: cif_fix_values 2281 2013-09-26 08:29:07Z andrius 
;
_cod_original_sg_symbol_H-M C2/c
_cod_database_code 7215615

loop_
_symmetry_equiv_pos_as_xyz
'x, y, z'
'-x, y, -z+1/2'
'x+1/2, y+1/2, z'
'-x+1/2, y+1/2, -z+1/2'
'-x, -y, -z'
'x, -y, z-1/2'
'-x+1/2, -y+1/2, -z'
'x+1/2, -y+1/2, z-1/2'

loop_
_atom_site_label
_atom_site_type_symbol
_atom_site_fract_x
_atom_site_fract_y
_atom_site_fract_z
_atom_site_U_iso_or_equiv
_atom_site_adp_type
_atom_site_occupancy
_atom_site_symmetry_multiplicity
_atom_site_calc_flag
_atom_site_refinement_flags
C1 C 0.77800(15) 0.8629(5) 0.5808(3) 0.0205(10) Uani 1 1 d .
C2 C 0.72186(15) 0.2695(5) 0.6711(3) 0.0187(10) Uani 1 1 d .
C11 C 0.82035(18) 0.3782(5) 0.6136(4) 0.0282(11) Uani 1 1 d .
H11 H 0.7951 0.3145 0.5969 0.034 Uiso 1 1 calc R
C12 C 0.85828(17) 0.3353(6) 0.6030(4) 0.0321(12) Uani 1 1 d .
H12 H 0.8593 0.2433 0.5809 0.038 Uiso 1 1 calc R
C13 C 0.89479(16) 0.4281(7) 0.6249(3) 0.0292(12) Uani 1 1 d .
C14 C 0.89209(16) 0.5590(6) 0.6575(3) 0.0308(12) Uani 1 1 d .
H14 H 0.9163 0.6259 0.6715 0.037 Uiso 1 1 calc R
C15 C 0.85378(15) 0.5929(6) 0.6698(3) 0.0274(11) Uani 1 1 d .
H15 H 0.8531 0.682 0.6959 0.033 Uiso 1 1 calc R
C16 C 0.93779(17) 0.3900(7) 0.6148(4) 0.0360(14) Uani 1 1 d .
C21 C 0.67926(16) 0.5932(5) 0.7049(3) 0.0227(10) Uani 1 1 d .
H21 H 0.6971 0.5211 0.7482 0.027 Uiso 1 1 calc R
C22 C 0.63780(16) 0.6368(5) 0.7024(3) 0.0238(11) Uani 1 1 d .
H22 H 0.6268 0.5918 0.7412 0.029 Uiso 1 1 calc R
C23 C 0.61283(16) 0.7452(6) 0.6434(3) 0.0254(11) Uani 1 1 d .
C24 C 0.62936(16) 0.8072(6) 0.5869(3) 0.0265(11) Uani 1 1 d .
H24 H 0.6129 0.8827 0.5454 0.032 Uiso 1 1 calc R
C25 C 0.67076(16) 0.7561(5) 0.5923(3) 0.0239(11) Uani 1 1 d .
H25 H 0.6824 0.7996 0.5541 0.029 Uiso 1 1 calc R
C26 C 0.56647(17) 0.7863(6) 0.6387(3) 0.0307(12) Uani 1 1 d .
N1 N 0.73875(13) 0.3747(4) 0.6675(2) 0.0204(8) Uani 1 1 d .
N2 N 0.76877(13) 0.7706(4) 0.6153(2) 0.0196(8) Uani 1 1 d .
N11 N 0.81752(13) 0.5049(4) 0.6464(2) 0.0215(9) Uani 1 1 d .
N12 N 0.95670(18) 0.2704(6) 0.6504(4) 0.0583(17) Uani 1 1 d .
H12A H 0.9819 0.2426 0.6475 0.07 Uiso 1 1 calc R
H12B H 0.9444 0.2165 0.6776 0.07 Uiso 1 1 calc R
N21 N 0.69490(13) 0.6497(4) 0.6480(3) 0.0199(9) Uani 1 1 d .
N22 N 0.54495(15) 0.8971(5) 0.5892(3) 0.0414(13) Uani 1 1 d .
H22A H 0.5186 0.9253 0.5871 0.05 Uiso 1 1 calc R
H22B H 0.5567 0.9437 0.5578 0.05 Uiso 1 1 calc R
O11 O 0.95261(13) 0.4714(5) 0.5757(3) 0.0485(12) Uani 1 1 d .
O21 O 0.55184(12) 0.7166(5) 0.6841(3) 0.0424(11) Uani 1 1 d .
S1 S 0.79120(4) 0.99180(14) 0.52844(8) 0.0240(3) Uani 1 1 d .
S2 S 0.69778(4) 0.11928(14) 0.67588(8) 0.0231(3) Uani 1 1 d .
Ni1 Ni 0.75576(2) 0.57431(7) 0.64825(4) 0.01655(14) Uani 1 1 d .
C101 C 0.4619(2) 0.6913(9) 0.3764(5) 0.066(2) Uani 1 1 d .
H101 H 0.4545 0.7625 0.3296 0.079 Uiso 1 1 calc R
C102 C 0.5056(2) 0.6197(8) 0.4104(4) 0.0515(18) Uani 1 1 d .
C103 C 0.5366(3) 0.6453(10) 0.3793(5) 0.077(3) Uani 1 1 d .
H103 H 0.5294 0.7145 0.3313 0.092 Uiso 1 1 calc R
C104 C 0.51631(19) 0.5145(8) 0.4823(4) 0.0450(16) Uani 1 1 d .
C105 C 0.5591(2) 0.4407(8) 0.5205(5) 0.0525(18) Uani 1 1 d .
C106 C 0.5907(2) 0.4743(9) 0.4853(5) 0.067(2) Uani 1 1 d .
H106 H 0.6201 0.428 0.51 0.08 Uiso 1 1 calc R
C107 C 0.4318(3) 0.6646(9) 0.4058(5) 0.073(2) Uani 1 1 d .
H107 H 0.403 0.7148 0.3789 0.087 Uiso 1 1 calc R
C108 C 0.5782(3) 0.5758(11) 0.4139(5) 0.085(3) Uani 1 1 d .
H108 H 0.599 0.5966 0.3893 0.103 Uiso 1 1 calc R

loop_
_atom_site_aniso_label
_atom_site_aniso_U_11
_atom_site_aniso_U_22
_atom_site_aniso_U_33
_atom_site_aniso_U_23
_atom_site_aniso_U_13
_atom_site_aniso_U_12
C1 0.018(2) 0.025(3) 0.019(2) -0.004(2) 0.0088(19) 0.003(2)
C2 0.022(2) 0.021(3) 0.020(2) 0.002(2) 0.0153(19) 0.001(2)
C11 0.031(3) 0.025(3) 0.041(3) 0.001(2) 0.028(2) 0.002(2)
C12 0.031(3) 0.030(3) 0.049(3) -0.001(3) 0.030(3) 0.005(3)
C13 0.021(2) 0.042(3) 0.034(3) 0.012(3) 0.021(2) 0.010(3)
C14 0.017(2) 0.037(3) 0.041(3) -0.006(3) 0.016(2) -0.006(2)
C15 0.019(2) 0.029(3) 0.037(3) -0.006(2) 0.016(2) -0.004(2)
C16 0.023(3) 0.056(4) 0.039(3) 0.006(3) 0.023(2) 0.008(3)
C21 0.026(2) 0.021(3) 0.025(2) 0.001(2) 0.015(2) 0.004(2)
C22 0.023(2) 0.030(3) 0.027(2) 0.003(2) 0.018(2) 0.002(2)
C23 0.018(2) 0.036(3) 0.026(2) 0.001(2) 0.013(2) 0.004(2)
C24 0.019(2) 0.030(3) 0.035(3) 0.006(2) 0.016(2) 0.011(2)
C25 0.020(2) 0.030(3) 0.029(2) 0.006(2) 0.017(2) 0.005(2)
C26 0.019(3) 0.046(4) 0.032(3) 0.001(3) 0.016(2) 0.008(3)
N1 0.022(2) 0.021(2) 0.0231(18) 0.0042(17) 0.0153(17) 0.0024(18)
N2 0.020(2) 0.020(2) 0.0209(17) 0.0007(17) 0.0114(16) 0.0012(18)
N11 0.019(2) 0.023(2) 0.0275(19) 0.0009(19) 0.0152(17) 0.0017(19)
N12 0.056(3) 0.055(4) 0.099(4) 0.038(3) 0.065(3) 0.030(3)
N21 0.0178(19) 0.023(2) 0.0231(18) 0.0026(17) 0.0135(17) 0.0030(18)
N22 0.029(2) 0.050(4) 0.061(3) 0.018(3) 0.034(2) 0.017(2)
O11 0.038(2) 0.061(3) 0.070(3) 0.027(2) 0.044(2) 0.017(2)
O21 0.032(2) 0.059(3) 0.054(2) 0.021(2) 0.036(2) 0.016(2)
S1 0.0282(6) 0.0223(7) 0.0248(6) 0.0001(5) 0.0153(5) -0.0081(6)
S2 0.0232(6) 0.0216(7) 0.0247(6) -0.0002(5) 0.0117(5) -0.0074(5)
Ni1 0.0152(3) 0.0163(3) 0.0233(3) 0.0009(3) 0.0133(2) 0.0005(3)
C101 0.044(4) 0.072(6) 0.060(4) 0.019(4) 0.007(4) -0.008(4)
C102 0.044(4) 0.062(5) 0.037(3) 0.000(3) 0.009(3) -0.020(4)
C103 0.044(4) 0.128(8) 0.048(4) 0.005(5) 0.013(4) -0.029(5)
C104 0.031(3) 0.055(4) 0.047(3) -0.008(3) 0.017(3) -0.003(3)
C105 0.031(3) 0.061(5) 0.055(4) -0.017(4) 0.013(3) -0.003(3)
C106 0.042(4) 0.094(7) 0.073(5) -0.042(5) 0.035(4) -0.022(4)
C107 0.052(5) 0.056(5) 0.080(5) 0.005(4) 0.008(4) 0.011(4)
C108 0.076(6) 0.133(9) 0.060(5) -0.010(6) 0.043(5) -0.039(7)

loop_
_atom_type_symbol
_atom_type_description
_atom_type_scat_dispersion_real
_atom_type_scat_dispersion_imag
_atom_type_scat_source
C C 0.0033 0.0016 'International Tables Vol C Tables 4.2.6.8 and 6.1.1.4'
H H 0 0 'International Tables Vol C Tables 4.2.6.8 and 6.1.1.4'
N N 0.0061 0.0033 'International Tables Vol C Tables 4.2.6.8 and 6.1.1.4'
O O 0.0106 0.006 'International Tables Vol C Tables 4.2.6.8 and 6.1.1.4'
S S 0.1246 0.1234 'International Tables Vol C Tables 4.2.6.8 and 6.1.1.4'
Ni Ni 0.3393 1.1124 'International Tables Vol C Tables 4.2.6.8 and 6.1.1.4'

loop_
_geom_angle_atom_site_label_1
_geom_angle_atom_site_label_2
_geom_angle_atom_site_label_3
_geom_angle
_geom_angle_site_symmetry_1
_geom_angle_site_symmetry_3
N2 C1 S1 178.1(4) . .
N1 C2 S2 179.8(4) . .
N11 C11 C12 123.1(5) . .
N11 C11 H11 118.4 . .
C12 C11 H11 118.4 . .
C11 C12 C13 119.0(5) . .
C11 C12 H12 120.5 . .
C13 C12 H12 120.5 . .
C14 C13 C12 118.5(4) . .
C14 C13 C16 119.0(5) . .
C12 C13 C16 122.6(5) . .
C13 C14 C15 119.3(5) . .
C13 C14 H14 120.3 . .
C15 C14 H14 120.3 . .
N11 C15 C14 122.7(5) . .
N11 C15 H15 118.7 . .
C14 C15 H15 118.7 . .
O11 C16 N12 124.2(5) . .
O11 C16 C13 120.2(5) . .
N12 C16 C13 115.6(5) . .
N21 C21 C22 122.1(4) . .
N21 C21 H21 119 . .
C22 C21 H21 119 . .
C23 C22 C21 119.5(4) . .
C23 C22 H22 120.3 . .
C21 C22 H22 120.3 . .
C22 C23 C24 118.9(4) . .
C22 C23 C26 118.4(4) . .
C24 C23 C26 122.6(5) . .
C23 C24 C25 118.2(5) . .
C23 C24 H24 120.9 . .
C25 C24 H24 120.9 . .
N21 C25 C24 123.4(4) . .
N21 C25 H25 118.3 . .
C24 C25 H25 118.3 . .
O21 C26 N22 123.2(4) . .
O21 C26 C23 118.7(5) . .
N22 C26 C23 118.1(4) . .
C2 N1 Ni1 169.1(4) . .
C1 N2 Ni1 163.1(3) . .
C11 N11 C15 117.3(4) . .
C11 N11 Ni1 121.9(3) . .
C15 N11 Ni1 120.5(3) . .
C16 N12 H12A 120 . .
C16 N12 H12B 120 . .
H12A N12 H12B 120 . .
C25 N21 C21 117.7(4) . .
C25 N21 Ni1 121.1(3) . .
C21 N21 Ni1 121.2(3) . .
C26 N22 H22A 120 . .
C26 N22 H22B 120 . .
H22A N22 H22B 120 . .
C1 S1 Ni1 102.19(16) . 7_666
C2 S2 Ni1 98.88(16) . 4_646
N2 Ni1 N1 174.47(14) . .
N2 Ni1 N21 89.73(15) . .
N1 Ni1 N21 89.90(15) . .
N2 Ni1 N11 88.28(15) . .
N1 Ni1 N11 92.05(15) . .
N21 Ni1 N11 177.98(16) . .
N2 Ni1 S2 92.50(10) . 4_656
N1 Ni1 S2 93.02(11) . 4_656
N21 Ni1 S2 90.41(10) . 4_656
N11 Ni1 S2 90.02(10) . 4_656
N2 Ni1 S1 91.71(10) . 7_666
N1 Ni1 S1 82.78(11) . 7_666
N21 Ni1 S1 90.93(11) . 7_666
N11 Ni1 S1 88.79(10) . 7_666
S2 Ni1 S1 175.60(5) 4_656 7_666
C107 C101 C102 123.5(7) . .
C107 C101 H101 118.3 . .
C102 C101 H101 118.3 . .
C103 C102 C101 123.9(7) . .
C103 C102 C104 118.9(7) . .
C101 C102 C104 117.2(6) . .
C102 C103 C108 122.4(8) . .
C102 C103 H103 118.8 . .
C108 C103 H103 118.8 . .
C105 C104 C102 120.5(6) . .
C105 C104 C104 119.3(8) . 5_666
C102 C104 C104 120.1(7) . 5_666
C104 C105 C106 117.7(7) . .
C104 C105 C107 117.9(6) . 5_666
C106 C105 C107 124.4(7) . 5_666
C108 C106 C105 119.6(7) . .
C108 C106 H106 120.2 . .
C105 C106 H106 120.2 . .
C101 C107 C105 121.9(7) . 5_666
C101 C107 H107 119.1 . .
C105 C107 H107 119.1 5_666 .
C103 C108 C106 120.9(7) . .
C103 C108 H108 119.6 . .
C106 C108 H108 119.6 . .

loop_
_geom_bond_atom_site_label_1
_geom_bond_atom_site_label_2
_geom_bond_distance
_geom_bond_site_symmetry_2
C1 N2 1.149(6) .
C1 S1 1.651(5) .
C2 N1 1.156(6) .
C2 S2 1.649(5) .
C11 N11 1.335(6) .
C11 C12 1.381(6) .
C11 H11 0.95 .
C12 C13 1.382(7) .
C12 H12 0.95 .
C13 C14 1.369(8) .
C13 C16 1.521(6) .
C14 C15 1.385(6) .
C14 H14 0.95 .
C15 N11 1.344(6) .
C15 H15 0.95 .
C16 O11 1.226(6) .
C16 N12 1.290(7) .
C21 N21 1.345(5) .
C21 C22 1.389(6) .
C21 H21 0.95 .
C22 C23 1.371(7) .
C22 H22 0.95 .
C23 C24 1.381(6) .
C23 C26 1.519(6) .
C24 C25 1.391(6) .
C24 H24 0.95 .
C25 N21 1.329(6) .
C25 H25 0.95 .
C26 O21 1.232(6) .
C26 N22 1.302(7) .
N1 Ni1 2.043(4) .
N2 Ni1 2.040(4) .
N11 Ni1 2.122(4) .
N12 H12A 0.88 .
N12 H12B 0.88 .
N21 Ni1 2.098(4) .
N22 H22A 0.88 .
N22 H22B 0.88 .
S1 Ni1 2.5612(13) 7_666
S2 Ni1 2.5074(13) 4_646
Ni1 S2 2.5074(13) 4_656
Ni1 S1 2.5612(13) 7_666
C101 C107 1.292(9) .
C101 C102 1.425(10) .
C101 H101 0.95 .
C102 C103 1.340(8) .
C102 C104 1.435(9) .
C103 C108 1.360(11) .
C103 H103 0.95 .
C104 C105 1.409(8) .
C104 C104 1.442(11) 5_666
C105 C106 1.419(9) .
C105 C107 1.463(10) 5_666
C106 C108 1.398(11) .
C106 H106 0.95 .
C107 C105 1.463(10) 5_666
C107 H107 0.95 .
C108 H108 0.95 .

_cod_duplicate_entry 7201445
